data_2214273
loop_
_publ_author_name
'Ming-Lei Cao'
'Xin Fang'
'Yan-Jun Zhang'
'Hai-Yang Yu'
'Jun-Dong Wang'

_publ_section_title
;
 Bis[iodidobis(1,10-phenanthroline-\k^2^<i>N</i>,<i>N</i>')copper(II)]
 tetraiodidocadmate(II)
;
_journal_coeditor_code IM2017
_journal_issue 7
_journal_name_full 'Acta Crystallographica Section E'
_journal_page_first m1782
_journal_page_last m1782
_journal_paper_doi 10.1107/S1600536807025329
_journal_volume 63
_journal_year 2007
_chemical_formula_iupac '[Cu I (C12 H8 N2)2]2 [Cd I4]'
_chemical_formula_moiety '2(C24 H16 Cu I N4 +), Cd I4 2-'
_chemical_formula_sum 'C48 H32 Cd Cu2 I6 N8'
_chemical_formula_weight 1721.70
_chemical_name_systematic
;
Bis[iodidobis(1,10-phenanthroline-\k^2^<i>N</i>,<i>N</i>')copper(II)]
tetraiodidocadmate(II)
;
_space_group_IT_number 15
_symmetry_cell_setting monoclinic
_symmetry_space_group_name_Hall '-C 2yc'
_symmetry_space_group_name_H-M 'C 1 2/c 1'
_atom_sites_solution_hydrogens geom
_atom_sites_solution_primary direct
_atom_sites_solution_secondary difmap
_audit_creation_method SHELXL97
_cell_angle_alpha 90.00
_cell_angle_beta 90.9910(10)
_cell_angle_gamma 90.00
_cell_formula_units_Z 4
_cell_length_a 21.0726(5)
_cell_length_b 15.4727(5)
_cell_length_c 15.5907(4)
_cell_measurement_reflns_used 24621
_cell_measurement_temperature 173(2)
_cell_measurement_theta_max 55.04
_cell_measurement_theta_min 6.14
_cell_volume 5082.6(2)
_computing_cell_refinement RAPID-AUTO
_computing_data_collection 'RAPID-AUTO (Rigaku, 2004)'
_computing_data_reduction RAPID-AUTO
_computing_molecular_graphics 'SHELXTL (Sheldrick, 1997b)'
_computing_publication_material SHELXTL
_computing_structure_refinement 'SHELXL97 (Sheldrick, 1997a)'
_computing_structure_solution 'SHELXS97 (Sheldrick, 1997a)'
_diffrn_ambient_temperature 173(2)
_diffrn_detector_area_resol_mean 10
_diffrn_measured_fraction_theta_full 0.998
_diffrn_measured_fraction_theta_max 0.998
_diffrn_measurement_device_type 'Rigaku R-AXIS SPIDER'
_diffrn_measurement_method '\w oscillation'
_diffrn_radiation_monochromator graphite
_diffrn_radiation_source 'fine-focus sealed tube'
_diffrn_radiation_type MoK\a
_diffrn_radiation_wavelength 0.71073
_diffrn_reflns_av_R_equivalents 0.0606
_diffrn_reflns_av_sigmaI/netI 0.0501
_diffrn_reflns_limit_h_max 27
_diffrn_reflns_limit_h_min -27
_diffrn_reflns_limit_k_max 18
_diffrn_reflns_limit_k_min -20
_diffrn_reflns_limit_l_max 20
_diffrn_reflns_limit_l_min -20
_diffrn_reflns_number 24621
_diffrn_reflns_theta_full 27.49
_diffrn_reflns_theta_max 27.49
_diffrn_reflns_theta_min 3.07
_diffrn_standards_decay_% 0
_diffrn_standards_interval_count 0
_diffrn_standards_interval_time 0
_diffrn_standards_number 0
_exptl_absorpt_coefficient_mu 4.930
_exptl_absorpt_correction_T_max 0.16
_exptl_absorpt_correction_T_min 0.10
_exptl_absorpt_correction_type multi-scan
_exptl_absorpt_process_details
;
(ABSCOR; Higashi, 1995)
;
_exptl_crystal_colour black
_exptl_crystal_density_diffrn 2.250
_exptl_crystal_density_method 'not measured'
_exptl_crystal_description block
_exptl_crystal_F_000 3200
_exptl_crystal_size_max 0.66
_exptl_crystal_size_mid 0.41
_exptl_crystal_size_min 0.36
_refine_diff_density_max 2.180
_refine_diff_density_min -1.313
_refine_ls_extinction_coef 0.00044(4)
_refine_ls_extinction_expression Fc^*^=kFc[1+0.001xFc^2^\l^3^/sin(2\q)]^-1/4^
_refine_ls_extinction_method SHELXL97
_refine_ls_goodness_of_fit_ref 1.107
_refine_ls_hydrogen_treatment refU
_refine_ls_matrix_type full
_refine_ls_number_parameters 295
_refine_ls_number_reflns 5821
_refine_ls_number_restraints 0
_refine_ls_restrained_S_all 1.107
_refine_ls_R_factor_all 0.0354
_refine_ls_R_factor_gt 0.0331
_refine_ls_shift/su_max 0.002
_refine_ls_shift/su_mean 0.000
_refine_ls_structure_factor_coef Fsqd
_refine_ls_weighting_details 'calc w=1/[\s^2^(Fo^2^)+(0.0235P)^2^+27.9995P] where P=(Fo^2^+2Fc^2^)/3'
_refine_ls_weighting_scheme calc
_refine_ls_wR_factor_gt 0.0840
_refine_ls_wR_factor_ref 0.0851
_reflns_number_gt 5537
_reflns_number_total 5821
_reflns_threshold_expression I>2sigma(I)
_cod_data_source_file im2017.cif
_cod_data_source_block I
_cod_original_sg_symbol_Hall -C2yc
_cod_original_sg_symbol_H-M 'C 2/c'
_cod_database_code 2214273
_cod_database_fobs_code 2214273

loop_
_symmetry_equiv_pos_as_xyz
'x, y, z'
'-x, y, -z+1/2'
'x+1/2, y+1/2, z'
'-x+1/2, y+1/2, -z+1/2'
'-x, -y, -z'
'x, -y, z-1/2'
'-x+1/2, -y+1/2, -z'
'x+1/2, -y+1/2, z-1/2'

loop_
_atom_site_type_symbol
_atom_site_label
_atom_site_fract_x
_atom_site_fract_y
_atom_site_fract_z
_atom_site_U_iso_or_equiv
_atom_site_adp_type
_atom_site_calc_flag
_atom_site_refinement_flags
_atom_site_occupancy
I I1 0.423976(12) 0.574827(17) 0.144226(16) 0.02418(9) Uani d . 1
I I2 0.564820(16) 0.78122(2) 0.13363(3) 0.05017(13) Uani d . 1
I I3 0.851339(13) 0.54118(2) 0.092126(18) 0.03378(10) Uani d . 1
Cd Cd1 0.5000 0.67667(3) 0.2500 0.03004(12) Uani d S 1
Cu Cu1 0.78535(2) 0.55003(3) 0.23361(3) 0.02163(12) Uani d . 1
N N3 0.70292(15) 0.5289(2) 0.1721(2) 0.0233(7) Uani d . 1
N N4 0.75284(15) 0.4442(2) 0.3055(2) 0.0214(6) Uani d . 1
N N2 0.86250(15) 0.5681(2) 0.3079(2) 0.0239(7) Uani d . 1
N N1 0.75895(15) 0.6662(2) 0.2927(2) 0.0215(6) Uani d . 1
C C1 0.70786(18) 0.7152(3) 0.2834(3) 0.0240(8) Uani d . 1
H H1 0.6774 0.6994 0.2425 0.029 Uiso calc R 1
C C2 0.69748(19) 0.7896(3) 0.3321(3) 0.0261(8) Uani d . 1
H H2 0.6609 0.8224 0.3233 0.031 Uiso calc R 1
C C3 0.7417(2) 0.8138(3) 0.3929(3) 0.0264(8) Uani d . 1
H H3 0.7354 0.8632 0.4257 0.032 Uiso calc R 1
C C4 0.79673(19) 0.7635(3) 0.4054(2) 0.0242(8) Uani d . 1
C C5 0.8465(2) 0.7822(3) 0.4664(3) 0.0278(8) Uani d . 1
H H5 0.8425 0.8302 0.5018 0.033 Uiso calc R 1
C C6 0.8982(2) 0.7332(3) 0.4742(3) 0.0307(9) Uani d . 1
H H6 0.9294 0.7476 0.5147 0.037 Uiso calc R 1
C C7 0.90659(19) 0.6585(3) 0.4211(3) 0.0263(8) Uani d . 1
C C8 0.9604(2) 0.6047(3) 0.4244(3) 0.0334(10) Uani d . 1
H H8 0.9934 0.6163 0.4629 0.040 Uiso calc R 1
C C9 0.9637(2) 0.5352(3) 0.3707(3) 0.0353(10) Uani d . 1
H H9 0.9990 0.4991 0.3728 0.042 Uiso calc R 1
C C10 0.9137(2) 0.5183(3) 0.3123(3) 0.0315(9) Uani d . 1
H H10 0.9166 0.4710 0.2758 0.038 Uiso calc R 1
C C11 0.80319(18) 0.6898(3) 0.3528(2) 0.0211(7) Uani d . 1
C C12 0.85850(17) 0.6375(3) 0.3612(2) 0.0221(7) Uani d . 1
C C13 0.6792(2) 0.5724(3) 0.1061(3) 0.0315(9) Uani d . 1
H H13 0.7019 0.6191 0.0851 0.038 Uiso calc R 1
C C14 0.6213(2) 0.5511(3) 0.0665(3) 0.0359(10) Uani d . 1
H H14 0.6060 0.5833 0.0203 0.043 Uiso calc R 1
C C15 0.5874(2) 0.4826(3) 0.0962(3) 0.0340(10) Uani d . 1
H H15 0.5491 0.4673 0.0699 0.041 Uiso calc R 1
C C16 0.61076(18) 0.4357(3) 0.1666(3) 0.0270(8) Uani d . 1
C C17 0.57891(19) 0.3634(3) 0.2041(3) 0.0317(9) Uani d . 1
H H17 0.5400 0.3457 0.1812 0.038 Uiso calc R 1
C C18 0.6040(2) 0.3205(3) 0.2716(3) 0.0347(10) Uani d . 1
H H18 0.5820 0.2737 0.2940 0.042 Uiso calc R 1
C C19 0.66377(19) 0.3450(3) 0.3098(3) 0.0272(8) Uani d . 1
C C20 0.6931(2) 0.3022(3) 0.3785(3) 0.0344(10) Uani d . 1
H H20 0.6738 0.2543 0.4029 0.041 Uiso calc R 1
C C21 0.7504(2) 0.3312(3) 0.4097(3) 0.0329(9) Uani d . 1
H H21 0.7703 0.3033 0.4556 0.039 Uiso calc R 1
C C22 0.7788(2) 0.4031(3) 0.3716(3) 0.0259(8) Uani d . 1
H H22 0.8174 0.4227 0.3937 0.031 Uiso calc R 1
C C23 0.66964(18) 0.4619(3) 0.2029(2) 0.0223(8) Uani d . 1
C C24 0.69596(18) 0.4160(3) 0.2747(2) 0.0215(7) Uani d . 1

loop_
_atom_site_aniso_label
_atom_site_aniso_U_11
_atom_site_aniso_U_22
_atom_site_aniso_U_33
_atom_site_aniso_U_12
_atom_site_aniso_U_13
_atom_site_aniso_U_23
I1 0.02396(14) 0.02735(15) 0.02109(14) -0.00515(9) -0.00331(9) 0.00105(10)
I2 0.04088(19) 0.03983(18) 0.0688(3) -0.01745(14) -0.02675(17) 0.02747(17)
I3 0.02672(15) 0.04954(19) 0.02509(15) 0.00118(11) 0.00064(11) 0.00351(12)
Cd1 0.0284(2) 0.0233(2) 0.0379(2) 0.000 -0.01419(18) 0.000
Cu1 0.0176(2) 0.0273(2) 0.0198(2) -0.00080(17) -0.00559(17) 0.00044(19)
N3 0.0210(15) 0.0285(17) 0.0203(15) 0.0005(13) -0.0034(12) -0.0005(14)
N4 0.0221(15) 0.0256(16) 0.0166(14) 0.0007(12) -0.0001(12) -0.0032(13)
N2 0.0191(15) 0.0297(17) 0.0227(16) -0.0014(13) -0.0051(12) 0.0016(14)
N1 0.0179(15) 0.0276(16) 0.0189(15) -0.0030(12) -0.0015(12) 0.0052(13)
C1 0.0188(17) 0.029(2) 0.0241(18) -0.0022(14) -0.0010(14) 0.0052(16)
C2 0.0236(19) 0.029(2) 0.026(2) 0.0024(15) 0.0033(15) 0.0067(17)
C3 0.033(2) 0.0242(19) 0.0220(19) -0.0041(16) 0.0059(16) 0.0006(16)
C4 0.0267(19) 0.0288(19) 0.0170(17) -0.0076(15) 0.0010(14) 0.0035(16)
C5 0.034(2) 0.033(2) 0.0168(17) -0.0085(17) -0.0023(15) -0.0005(16)
C6 0.030(2) 0.041(2) 0.0210(19) -0.0128(18) -0.0066(16) 0.0003(18)
C7 0.0230(19) 0.035(2) 0.0206(18) -0.0070(16) -0.0058(15) 0.0044(17)
C8 0.023(2) 0.047(3) 0.030(2) -0.0036(18) -0.0103(16) 0.004(2)
C9 0.022(2) 0.048(3) 0.036(2) 0.0061(18) -0.0071(17) 0.005(2)
C10 0.025(2) 0.037(2) 0.032(2) 0.0023(17) -0.0036(17) -0.0007(19)
C11 0.0214(18) 0.0264(18) 0.0156(16) -0.0062(14) -0.0002(13) 0.0029(15)
C12 0.0202(17) 0.0293(19) 0.0167(16) -0.0047(14) -0.0030(14) 0.0044(15)
C13 0.032(2) 0.037(2) 0.025(2) -0.0009(17) -0.0080(17) 0.0003(18)
C14 0.029(2) 0.047(3) 0.031(2) 0.0085(19) -0.0121(18) 0.000(2)
C15 0.023(2) 0.047(3) 0.032(2) 0.0059(18) -0.0073(17) -0.013(2)
C16 0.0177(18) 0.036(2) 0.027(2) 0.0021(15) 0.0010(15) -0.0142(18)
C17 0.0190(18) 0.041(2) 0.035(2) -0.0043(17) 0.0045(16) -0.014(2)
C18 0.029(2) 0.039(2) 0.036(2) -0.0108(18) 0.0109(18) -0.012(2)
C19 0.0259(19) 0.030(2) 0.026(2) -0.0023(16) 0.0066(15) -0.0067(17)
C20 0.042(3) 0.030(2) 0.032(2) -0.0050(18) 0.0096(19) -0.0002(19)
C21 0.043(3) 0.033(2) 0.022(2) 0.0033(19) -0.0035(17) 0.0037(18)
C22 0.028(2) 0.030(2) 0.0200(18) 0.0020(16) -0.0019(15) -0.0018(16)
C23 0.0176(17) 0.032(2) 0.0179(17) 0.0024(14) 0.0024(13) -0.0083(15)
C24 0.0204(17) 0.0261(18) 0.0181(17) 0.0019(14) 0.0039(14) -0.0068(15)

loop_
_atom_type_symbol
_atom_type_description
_atom_type_scat_dispersion_real
_atom_type_scat_dispersion_imag
_atom_type_scat_source
C C 0.0033 0.0016 'International Tables Vol C Tables 4.2.6.8 and 6.1.1.4'
H H 0.0000 0.0000 'International Tables Vol C Tables 4.2.6.8 and 6.1.1.4'
N N 0.0061 0.0033 'International Tables Vol C Tables 4.2.6.8 and 6.1.1.4'
Cu Cu 0.3201 1.2651 'International Tables Vol C Tables 4.2.6.8 and 6.1.1.4'
Cd Cd -0.8075 1.2024 'International Tables Vol C Tables 4.2.6.8 and 6.1.1.4'
I I -0.4742 1.8119 'International Tables Vol C Tables 4.2.6.8 and 6.1.1.4'

loop_
_geom_angle_atom_site_label_1
_geom_angle_atom_site_label_2
_geom_angle_atom_site_label_3
_geom_angle_site_symmetry_1
_geom_angle_site_symmetry_3
_geom_angle
I1 Cd1 I1 . 2_655 110.681(18)
I1 Cd1 I2 . 2_655 115.477(9)
I1 Cd1 I2 2_655 2_655 103.070(9)
I1 Cd1 I2 . . 103.070(9)
I1 Cd1 I2 2_655 . 115.477(9)
I2 Cd1 I2 2_655 . 109.52(2)
N3 Cu1 N2 . . 173.27(14)
N3 Cu1 N1 . . 96.64(13)
N2 Cu1 N1 . . 81.10(13)
N3 Cu1 N4 . . 80.80(13)
N2 Cu1 N4 . . 93.96(13)
N1 Cu1 N4 . . 109.94(13)
N3 Cu1 I3 . . 93.26(10)
N2 Cu1 I3 . . 93.24(10)
N1 Cu1 I3 . . 124.07(9)
N4 Cu1 I3 . . 125.98(9)
C13 N3 C23 . . 118.5(4)
C13 N3 Cu1 . . 127.3(3)
C23 N3 Cu1 . . 114.2(3)
C22 N4 C24 . . 118.2(4)
C22 N4 Cu1 . . 131.0(3)
C24 N4 Cu1 . . 110.8(3)
C10 N2 C12 . . 119.0(3)
C10 N2 Cu1 . . 127.0(3)
C12 N2 Cu1 . . 113.9(3)
C1 N1 C11 . . 117.9(4)
C1 N1 Cu1 . . 131.6(3)
C11 N1 Cu1 . . 110.4(3)
N1 C1 C2 . . 123.2(4)
N1 C1 H1 . . 118.4
C2 C1 H1 . . 118.4
C3 C2 C1 . . 119.3(4)
C3 C2 H2 . . 120.3
C1 C2 H2 . . 120.3
C2 C3 C4 . . 119.6(4)
C2 C3 H3 . . 120.2
C4 C3 H3 . . 120.2
C3 C4 C11 . . 116.9(3)
C3 C4 C5 . . 125.0(4)
C11 C4 C5 . . 118.1(4)
C6 C5 C4 . . 122.3(4)
C6 C5 H5 . . 118.8
C4 C5 H5 . . 118.8
C5 C6 C7 . . 121.0(4)
C5 C6 H6 . . 119.5
C7 C6 H6 . . 119.5
C12 C7 C8 . . 117.3(4)
C12 C7 C6 . . 118.4(4)
C8 C7 C6 . . 124.3(4)
C9 C8 C7 . . 119.7(4)
C9 C8 H8 . . 120.2
C7 C8 H8 . . 120.2
C8 C9 C10 . . 119.8(4)
C8 C9 H9 . . 120.1
C10 C9 H9 . . 120.1
N2 C10 C9 . . 121.8(4)
N2 C10 H10 . . 119.1
C9 C10 H10 . . 119.1
N1 C11 C4 . . 123.0(4)
N1 C11 C12 . . 117.5(3)
C4 C11 C12 . . 119.5(3)
N2 C12 C7 . . 122.5(4)
N2 C12 C11 . . 116.8(3)
C7 C12 C11 . . 120.6(4)
N3 C13 C14 . . 122.7(4)
N3 C13 H13 . . 118.7
C14 C13 H13 . . 118.7
C15 C14 C13 . . 119.4(4)
C15 C14 H14 . . 120.3
C13 C14 H14 . . 120.3
C14 C15 C16 . . 119.4(4)
C14 C15 H15 . . 120.3
C16 C15 H15 . . 120.3
C15 C16 C23 . . 117.4(4)
C15 C16 C17 . . 124.4(4)
C23 C16 C17 . . 118.2(4)
C18 C17 C16 . . 121.6(4)
C18 C17 H17 . . 119.2
C16 C17 H17 . . 119.2
C17 C18 C19 . . 121.6(4)
C17 C18 H18 . . 119.2
C19 C18 H18 . . 119.2
C20 C19 C24 . . 117.4(4)
C20 C19 C18 . . 124.6(4)
C24 C19 C18 . . 118.0(4)
C21 C20 C19 . . 119.6(4)
C21 C20 H20 . . 120.2
C19 C20 H20 . . 120.2
C20 C21 C22 . . 119.4(4)
C20 C21 H21 . . 120.3
C22 C21 H21 . . 120.3
N4 C22 C21 . . 122.6(4)
N4 C22 H22 . . 118.7
C21 C22 H22 . . 118.7
N3 C23 C16 . . 122.5(4)
N3 C23 C24 . . 117.7(3)
C16 C23 C24 . . 119.8(4)
N4 C24 C19 . . 122.9(4)
N4 C24 C23 . . 116.5(4)
C19 C24 C23 . . 120.6(4)

loop_
_geom_bond_atom_site_label_1
_geom_bond_atom_site_label_2
_geom_bond_site_symmetry_2
_geom_bond_distance
I1 Cd1 . 2.7709(3)
I2 Cd1 . 2.8036(4)
I3 Cu1 . 2.6314(6)
Cd1 I1 2_655 2.7708(3)
Cd1 I2 2_655 2.8036(4)
Cu1 N3 . 1.996(3)
Cu1 N2 . 1.999(3)
Cu1 N1 . 2.099(3)
Cu1 N4 . 2.105(3)
N3 C13 . 1.321(5)
N3 C23 . 1.346(5)
N4 C22 . 1.321(5)
N4 C24 . 1.356(5)
N2 C10 . 1.327(5)
N2 C12 . 1.362(5)
N1 C1 . 1.323(5)
N1 C11 . 1.360(5)
C1 C2 . 1.399(6)
C1 H1 . 0.9300
C2 C3 . 1.370(6)
C2 H2 . 0.9300
C3 C4 . 1.407(6)
C3 H3 . 0.9300
C4 C11 . 1.413(6)
C4 C5 . 1.433(5)
C5 C6 . 1.331(6)
C5 H5 . 0.9300
C6 C7 . 1.434(6)
C6 H6 . 0.9300
C7 C12 . 1.404(5)
C7 C8 . 1.407(6)
C8 C9 . 1.365(7)
C8 H8 . 0.9300
C9 C10 . 1.405(6)
C9 H9 . 0.9300
C10 H10 . 0.9300
C11 C12 . 1.424(5)
C13 C14 . 1.397(6)
C13 H13 . 0.9300
C14 C15 . 1.362(7)
C14 H14 . 0.9300
C15 C16 . 1.397(6)
C15 H15 . 0.9300
C16 C23 . 1.414(5)
C16 C17 . 1.435(6)
C17 C18 . 1.344(7)
C17 H17 . 0.9300
C18 C19 . 1.436(6)
C18 H18 . 0.9300
C19 C20 . 1.394(7)
C19 C24 . 1.407(6)
C20 C21 . 1.370(7)
C20 H20 . 0.9300
C21 C22 . 1.401(6)
C21 H21 . 0.9300
C22 H22 . 0.9300
C23 C24 . 1.429(6)

loop_
_geom_hbond_atom_site_label_D
_geom_hbond_atom_site_label_H
_geom_hbond_atom_site_label_A
_geom_hbond_site_symmetry_A
_geom_hbond_distance_DH
_geom_hbond_distance_HA
_geom_hbond_distance_DA
_geom_hbond_angle_DHA
C1 H1 I2 . 0.93 3.16 3.916(4) 140
C5 H5 I1 8_566 0.93 3.15 3.884(4) 138
